data_1566348
loop_
_publ_author_name
'Mao, Xiaofeng'
'Zhang, Jie'
'Lu, Zhenpin'
'Xie, Zuowei'

_publ_section_title
;
 A (\m-hydrido)diborane(4) anion and its coordination chemistry with
 coinage metals.
;
_journal_issue 10
_journal_name_full 'Chemical science'
_journal_page_first 3009
_journal_page_last 3013
_journal_paper_doi 10.1039/d2sc00318j
_journal_volume 13
_journal_year 2022
_chemical_formula_sum 'C55 H65 Ag B2 N2'
_chemical_formula_weight 883.58
_space_group_crystal_system monoclinic
_space_group_IT_number 15
_space_group_name_Hall '-C 2yc'
_space_group_name_H-M_alt 'C 1 2/c 1'
_atom_sites_solution_hydrogens mixed
_audit_creation_method SHELXL-2018/3
_audit_update_record
;
2022-01-10 deposited with the CCDC.	2022-02-11 downloaded from the CCDC.
;
_cell_angle_alpha 90
_cell_angle_beta 96.418(3)
_cell_angle_gamma 90
_cell_formula_units_Z 4
_cell_length_a 13.3073(13)
_cell_length_b 20.5224(19)
_cell_length_c 17.1012(15)
_cell_measurement_reflns_used 300
_cell_measurement_temperature 173(2)
_cell_measurement_theta_max 15
_cell_measurement_theta_min 15
_cell_volume 4641.0(7)
_computing_cell_refinement 'BRUKER D8VENTURE DIFFRACTOMETER'
_computing_data_collection 'BRUKER D8VENTURE DIFFRACTOMETER'
_computing_data_reduction 'BRUKER D8VENTURE DIFFRACTOMETER'
_computing_molecular_graphics 'BRUKER SHELXTL'
_computing_publication_material 'BRUKER SHELXTL'
_computing_structure_refinement 'SHELXL-2018/3 (Sheldrick, 2018)'
_computing_structure_solution 'SHELXT 2014/5 (Sheldrick, 2014)'
_diffrn_ambient_temperature 173(2)
_diffrn_measured_fraction_theta_full 0.998
_diffrn_measured_fraction_theta_max 0.998
_diffrn_measurement_device_type 'BRUKER D8VENTURE DIFFRACTOMETER'
_diffrn_measurement_method 'PHI & OMEGA SCAN'
_diffrn_radiation_type MoK\a
_diffrn_radiation_wavelength 0.71073
_diffrn_reflns_av_R_equivalents 0.0503
_diffrn_reflns_av_unetI/netI 0.0269
_diffrn_reflns_Laue_measured_fraction_full 0.998
_diffrn_reflns_Laue_measured_fraction_max 0.998
_diffrn_reflns_limit_h_max 15
_diffrn_reflns_limit_h_min -15
_diffrn_reflns_limit_k_max 24
_diffrn_reflns_limit_k_min -24
_diffrn_reflns_limit_l_max 20
_diffrn_reflns_limit_l_min -20
_diffrn_reflns_number 34374
_diffrn_reflns_point_group_measured_fraction_full 0.998
_diffrn_reflns_point_group_measured_fraction_max 0.998
_diffrn_reflns_theta_full 25.242
_diffrn_reflns_theta_max 25.249
_diffrn_reflns_theta_min 2.319
_exptl_absorpt_coefficient_mu 0.473
_exptl_absorpt_correction_T_max 0.7456
_exptl_absorpt_correction_T_min 0.5955
_exptl_absorpt_correction_type multi-scan
_exptl_crystal_colour colourless
_exptl_crystal_density_diffrn 1.265
_exptl_crystal_description block
_exptl_crystal_F_000 1864
_exptl_crystal_size_max 0.400
_exptl_crystal_size_mid 0.300
_exptl_crystal_size_min 0.200
_refine_diff_density_max 2.009
_refine_diff_density_min -0.771
_refine_diff_density_rms 0.085
_refine_ls_extinction_method none
_refine_ls_goodness_of_fit_ref 1.073
_refine_ls_hydrogen_treatment mixed
_refine_ls_matrix_type full
_refine_ls_number_parameters 274
_refine_ls_number_reflns 4204
_refine_ls_number_restraints 24
_refine_ls_restrained_S_all 1.075
_refine_ls_R_factor_all 0.0517
_refine_ls_R_factor_gt 0.0465
_refine_ls_shift/su_max 0.000
_refine_ls_shift/su_mean 0.000
_refine_ls_structure_factor_coef Fsqd
_refine_ls_weighting_details 'w=1/[\s^2^(Fo^2^)+(0.0466P)^2^+26.9631P] where P=(Fo^2^+2Fc^2^)/3'
_refine_ls_weighting_scheme calc
_refine_ls_wR_factor_gt 0.1149
_refine_ls_wR_factor_ref 0.1187
_reflns_Friedel_coverage 0.000
_reflns_number_gt 3818
_reflns_number_total 4204
_reflns_threshold_expression 'I > 2\s(I)'
_cod_data_source_file d2sc00318j2.cif
_cod_data_source_block 2b
_cod_depositor_comments 'Adding full bibliography for 1566346--1566349.cif.'
_cod_original_sg_symbol_H-M 'C 2/c'
_cod_database_code 1566348
_shelx_shelxl_version_number 2018/3
_shelx_space_group_comment
;
The symmetry employed for this shelxl refinement is uniquely defined
by the following loop, which should always be used as a source of
symmetry information in preference to the above space-group names.
They are only intended as comments.
;
_shelx_estimated_absorpt_t_min 0.833
_shelx_estimated_absorpt_t_max 0.911

loop_
_space_group_symop_operation_xyz
'x, y, z'
'-x, y, -z+1/2'
'x+1/2, y+1/2, z'
'-x+1/2, y+1/2, -z+1/2'
'-x, -y, -z'
'x, -y, z-1/2'
'-x+1/2, -y+1/2, -z'
'x+1/2, -y+1/2, z-1/2'

loop_
_atom_site_label
_atom_site_type_symbol
_atom_site_fract_x
_atom_site_fract_y
_atom_site_fract_z
_atom_site_U_iso_or_equiv
_atom_site_adp_type
_atom_site_occupancy
_atom_site_site_symmetry_order
_atom_site_calc_flag
_atom_site_refinement_flags_posn
_atom_site_refinement_flags_adp
_atom_site_refinement_flags_occupancy
_atom_site_disorder_assembly
_atom_site_disorder_group
Ag1 Ag 0.500000 0.24573(2) 0.750000 0.02068(13) Uani 1 2 d S T P . .
B1 B 0.5443(4) 0.3507(2) 0.7154(3) 0.0446(12) Uani 1 1 d . . . . .
N1 N 0.5325(2) 0.10136(13) 0.69576(16) 0.0228(6) Uani 1 1 d . . . . .
C2 C 0.5205(3) 0.03690(17) 0.7162(2) 0.0321(8) Uani 1 1 d . . . . .
H2A H 0.538132 -0.000275 0.687599 0.039 Uiso 1 1 calc R U . . .
C3 C 0.5701(3) 0.12010(16) 0.62291(19) 0.0269(8) Uani 1 1 d . . . . .
C4 C 0.5038(3) 0.11251(18) 0.5541(2) 0.0328(8) Uani 1 1 d . . . . .
C5 C 0.5429(4) 0.1271(2) 0.4835(2) 0.0429(10) Uani 1 1 d . . . . .
H5A H 0.500688 0.122720 0.435133 0.051 Uiso 1 1 calc R U . . .
C6 C 0.6404(4) 0.1476(2) 0.4826(2) 0.0471(11) Uani 1 1 d . . . . .
H6A H 0.665048 0.156876 0.433770 0.057 Uiso 1 1 calc R U . . .
C7 C 0.7036(3) 0.1548(2) 0.5518(2) 0.0422(10) Uani 1 1 d . . . . .
H7A H 0.771154 0.169289 0.549840 0.051 Uiso 1 1 calc R U . . .
C8 C 0.6699(3) 0.14133(17) 0.6244(2) 0.0311(8) Uani 1 1 d . . . . .
C9 C 0.3942(3) 0.0933(2) 0.5550(2) 0.0430(10) Uani 1 1 d . . . . .
H9A H 0.389498 0.066648 0.603339 0.052 Uiso 1 1 calc R U . . .
C10 C 0.3530(4) 0.0520(2) 0.4844(3) 0.0517(11) Uani 1 1 d . . . . .
H10A H 0.281992 0.041257 0.488446 0.077 Uiso 1 1 calc R U . . .
H10B H 0.358048 0.076471 0.435795 0.077 Uiso 1 1 calc R U . . .
H10C H 0.392451 0.011739 0.483677 0.077 Uiso 1 1 calc R U . . .
C11 C 0.3302(4) 0.1542(3) 0.5617(3) 0.0633(14) Uani 1 1 d . . . . .
H11A H 0.259199 0.141718 0.562253 0.095 Uiso 1 1 calc R U . . .
H11B H 0.353625 0.177295 0.610503 0.095 Uiso 1 1 calc R U . . .
H11C H 0.336590 0.182819 0.516610 0.095 Uiso 1 1 calc R U . . .
C12 C 0.7393(3) 0.14929(19) 0.7007(2) 0.0359(9) Uani 1 1 d . . . . .
H12A H 0.698815 0.171225 0.739003 0.043 Uiso 1 1 calc R U . . .
C13 C 0.7737(4) 0.0841(3) 0.7367(4) 0.0677(16) Uani 1 1 d . . . . .
H13A H 0.714592 0.056502 0.741609 0.102 Uiso 1 1 calc R U . . .
H13B H 0.818250 0.062436 0.702860 0.102 Uiso 1 1 calc R U . . .
H13C H 0.810495 0.091235 0.788943 0.102 Uiso 1 1 calc R U . . .
C14 C 0.8307(4) 0.1922(3) 0.6930(3) 0.0598(14) Uani 1 1 d . . . . .
H14A H 0.871869 0.195188 0.744124 0.090 Uiso 1 1 calc R U . . .
H14B H 0.871071 0.173193 0.654276 0.090 Uiso 1 1 calc R U . . .
H14C H 0.808000 0.235824 0.675799 0.090 Uiso 1 1 calc R U . . .
C15 C 0.5015(4) 0.35680(18) 0.6220(2) 0.0504(12) Uani 1 1 d D . . . .
C16 C 0.5332(4) 0.30669(19) 0.5754(2) 0.0512(12) Uani 1 1 d D . . . .
H16A H 0.566256 0.270013 0.600504 0.061 Uiso 1 1 calc R U . . .
C17 C 0.5185(3) 0.3083(2) 0.4944(2) 0.0419(10) Uani 1 1 d D . . . .
H17A H 0.539478 0.272657 0.464615 0.050 Uiso 1 1 calc R U . . .
C18 C 0.4734(3) 0.3616(2) 0.4570(2) 0.0469(11) Uani 1 1 d D . . . .
H18A H 0.463982 0.363738 0.401213 0.056 Uiso 1 1 calc R U . . .
C19 C 0.4419(3) 0.4122(2) 0.5015(2) 0.0454(10) Uani 1 1 d D . . . .
H19A H 0.411823 0.449455 0.475385 0.054 Uiso 1 1 calc R U . . .
C20 C 0.4526(3) 0.41054(19) 0.5831(2) 0.0365(9) Uani 1 1 d D . . . .
C21 C 0.4160(4) 0.4682(2) 0.6261(3) 0.0463(11) Uani 1 1 d . . . . .
H21A H 0.428125 0.460549 0.682957 0.070 Uiso 1 1 calc R U . . .
H21B H 0.452583 0.507335 0.612646 0.070 Uiso 1 1 calc R U . . .
H21C H 0.343414 0.474296 0.610825 0.070 Uiso 1 1 calc R U . . .
C22 C 0.6647(3) 0.3543(2) 0.7478(3) 0.0426(10) Uani 1 1 d D U . . .
C23 C 0.7080(3) 0.3147(2) 0.8090(3) 0.0578(13) Uani 1 1 d D U . . .
H23A H 0.662902 0.290576 0.837160 0.069 Uiso 1 1 calc R U . . .
C24 C 0.8098(4) 0.3073(3) 0.8324(3) 0.0628(14) Uani 1 1 d D . . . .
H24A H 0.834365 0.279384 0.874577 0.075 Uiso 1 1 calc R U . . .
C25 C 0.8741(4) 0.3430(3) 0.7907(3) 0.0570(14) Uani 1 1 d D . . . .
H25A H 0.945031 0.338712 0.803803 0.068 Uiso 1 1 calc R U . . .
C26 C 0.8383(3) 0.3845(2) 0.7311(3) 0.0514(13) Uani 1 1 d D . . . .
H26A H 0.884339 0.409286 0.704537 0.062 Uiso 1 1 calc R U . . .
C27 C 0.7335(3) 0.3903(2) 0.7091(3) 0.0528(12) Uani 1 1 d D . . . .
C28 C 0.7026(5) 0.4373(3) 0.6449(4) 0.0705(16) Uani 1 1 d . . . . .
H28A H 0.762918 0.456788 0.626500 0.106 Uiso 1 1 calc R U . . .
H28B H 0.663481 0.414563 0.601202 0.106 Uiso 1 1 calc R U . . .
H28C H 0.660889 0.471661 0.664679 0.106 Uiso 1 1 calc R U . . .
C1 C 0.500000 0.1421(2) 0.750000 0.0207(9) Uani 1 2 d S T P . .
H1A H 0.500000 0.398(3) 0.750000 0.046(17) Uiso 1 2 d S . P . .

loop_
_atom_site_aniso_label
_atom_site_aniso_U_11
_atom_site_aniso_U_22
_atom_site_aniso_U_33
_atom_site_aniso_U_23
_atom_site_aniso_U_13
_atom_site_aniso_U_12
Ag1 0.0226(2) 0.01868(19) 0.0218(2) 0.000 0.00704(13) 0.000
B1 0.049(3) 0.036(2) 0.052(3) 0.003(2) 0.015(2) 0.000(2)
N1 0.0316(16) 0.0180(13) 0.0197(13) -0.0001(11) 0.0073(11) 0.0021(11)
C2 0.051(2) 0.0206(17) 0.0261(17) -0.0015(14) 0.0082(16) 0.0038(16)
C3 0.043(2) 0.0200(16) 0.0202(17) -0.0008(13) 0.0131(15) 0.0071(14)
C4 0.046(2) 0.0299(19) 0.0239(18) 0.0010(15) 0.0099(16) 0.0045(16)
C5 0.061(3) 0.048(2) 0.0216(19) -0.0008(17) 0.0099(18) 0.009(2)
C6 0.069(3) 0.049(3) 0.028(2) 0.0039(18) 0.027(2) 0.007(2)
C7 0.048(3) 0.041(2) 0.041(2) -0.0033(18) 0.025(2) -0.0009(19)
C8 0.041(2) 0.0262(18) 0.0296(19) -0.0027(15) 0.0169(16) 0.0060(15)
C9 0.045(2) 0.058(3) 0.026(2) 0.0032(18) 0.0018(17) -0.001(2)
C10 0.059(3) 0.049(3) 0.045(3) -0.003(2) -0.004(2) 0.002(2)
C11 0.047(3) 0.082(4) 0.060(3) -0.026(3) 0.004(2) 0.008(3)
C12 0.037(2) 0.037(2) 0.036(2) -0.0077(17) 0.0139(17) 0.0021(17)
C13 0.067(4) 0.053(3) 0.078(4) 0.002(3) -0.017(3) 0.015(3)
C14 0.050(3) 0.080(4) 0.052(3) -0.015(3) 0.019(2) -0.017(3)
C15 0.098(4) 0.026(2) 0.030(2) 0.0034(16) 0.016(2) -0.012(2)
C16 0.094(4) 0.027(2) 0.033(2) 0.0027(17) 0.010(2) -0.004(2)
C17 0.051(3) 0.044(2) 0.033(2) -0.0051(18) 0.0161(19) -0.0101(19)
C18 0.045(3) 0.071(3) 0.027(2) 0.002(2) 0.0089(18) 0.004(2)
C19 0.038(2) 0.063(3) 0.036(2) 0.011(2) 0.0104(18) 0.010(2)
C20 0.042(2) 0.036(2) 0.034(2) 0.0032(16) 0.0157(18) -0.0083(17)
C21 0.058(3) 0.039(2) 0.045(2) 0.0081(19) 0.023(2) 0.003(2)
C22 0.032(2) 0.036(2) 0.061(3) -0.0059(19) 0.013(2) -0.0073(17)
C23 0.049(3) 0.065(3) 0.063(3) -0.033(3) 0.024(2) -0.011(2)
C24 0.063(3) 0.081(4) 0.045(3) -0.019(3) 0.009(2) -0.017(3)
C25 0.044(3) 0.087(4) 0.043(3) -0.026(3) 0.016(2) -0.028(3)
C26 0.034(2) 0.074(3) 0.048(3) -0.034(2) 0.011(2) -0.015(2)
C27 0.053(3) 0.045(3) 0.063(3) -0.026(2) 0.017(2) -0.017(2)
C28 0.078(4) 0.043(3) 0.093(4) -0.009(3) 0.021(3) -0.012(3)
C1 0.020(2) 0.024(2) 0.018(2) 0.000 0.0016(18) 0.000

loop_
_atom_type_symbol
_atom_type_description
_atom_type_scat_dispersion_real
_atom_type_scat_dispersion_imag
_atom_type_scat_source
C C 0.0033 0.0016 'International Tables Vol C Tables 4.2.6.8 and 6.1.1.4'
H H 0.0000 0.0000 'International Tables Vol C Tables 4.2.6.8 and 6.1.1.4'
Ag Ag -0.8971 1.1015 'International Tables Vol C Tables 4.2.6.8 and 6.1.1.4'
B B 0.0013 0.0007 'International Tables Vol C Tables 4.2.6.8 and 6.1.1.4'
N N 0.0061 0.0033 'International Tables Vol C Tables 4.2.6.8 and 6.1.1.4'

loop_
_geom_angle_atom_site_label_1
_geom_angle_atom_site_label_2
_geom_angle_atom_site_label_3
_geom_angle
_geom_angle_site_symmetry_1
_geom_angle_site_symmetry_3
_geom_angle_publ_flag
C1 Ag1 B1 157.78(13) . 2_656 ?
C1 Ag1 B1 157.78(13) . . ?
B1 Ag1 B1 44.4(3) 2_656 . ?
C22 B1 C15 123.1(4) . . ?
C22 B1 B1 118.5(5) . 2_656 ?
C15 B1 B1 117.9(5) . 2_656 ?
C22 B1 Ag1 102.8(3) . . ?
C15 B1 Ag1 104.3(3) . . ?
B1 B1 Ag1 67.78(12) 2_656 . ?
C22 B1 H1A 106.8(8) . . ?
C15 B1 H1A 105.1(8) . . ?
B1 B1 H1A 47.6(19) 2_656 . ?
Ag1 B1 H1A 115.4(19) . . ?
C1 N1 C2 111.2(3) . . ?
C1 N1 C3 126.4(3) . . ?
C2 N1 C3 122.3(3) . . ?
C2 C2 N1 106.84(19) 2_656 . ?
C2 C2 H2A 126.6 2_656 . ?
N1 C2 H2A 126.6 . . ?
C8 C3 C4 124.0(3) . . ?
C8 C3 N1 119.2(3) . . ?
C4 C3 N1 116.7(3) . . ?
C3 C4 C5 116.3(4) . . ?
C3 C4 C9 122.6(3) . . ?
C5 C4 C9 121.1(4) . . ?
C6 C5 C4 121.4(4) . . ?
C6 C5 H5A 119.3 . . ?
C4 C5 H5A 119.3 . . ?
C5 C6 C7 120.9(4) . . ?
C5 C6 H6A 119.6 . . ?
C7 C6 H6A 119.6 . . ?
C6 C7 C8 121.0(4) . . ?
C6 C7 H7A 119.5 . . ?
C8 C7 H7A 119.5 . . ?
C7 C8 C3 116.5(4) . . ?
C7 C8 C12 121.2(4) . . ?
C3 C8 C12 122.3(3) . . ?
C4 C9 C11 109.6(4) . . ?
C4 C9 C10 113.5(4) . . ?
C11 C9 C10 111.2(4) . . ?
C4 C9 H9A 107.4 . . ?
C11 C9 H9A 107.4 . . ?
C10 C9 H9A 107.4 . . ?
C9 C10 H10A 109.5 . . ?
C9 C10 H10B 109.5 . . ?
H10A C10 H10B 109.5 . . ?
C9 C10 H10C 109.5 . . ?
H10A C10 H10C 109.5 . . ?
H10B C10 H10C 109.5 . . ?
C9 C11 H11A 109.5 . . ?
C9 C11 H11B 109.5 . . ?
H11A C11 H11B 109.5 . . ?
C9 C11 H11C 109.5 . . ?
H11A C11 H11C 109.5 . . ?
H11B C11 H11C 109.5 . . ?
C14 C12 C8 113.8(4) . . ?
C14 C12 C13 109.7(4) . . ?
C8 C12 C13 112.3(4) . . ?
C14 C12 H12A 106.9 . . ?
C8 C12 H12A 106.9 . . ?
C13 C12 H12A 106.9 . . ?
C12 C13 H13A 109.5 . . ?
C12 C13 H13B 109.5 . . ?
H13A C13 H13B 109.5 . . ?
C12 C13 H13C 109.5 . . ?
H13A C13 H13C 109.5 . . ?
H13B C13 H13C 109.5 . . ?
C12 C14 H14A 109.5 . . ?
C12 C14 H14B 109.5 . . ?
H14A C14 H14B 109.5 . . ?
C12 C14 H14C 109.5 . . ?
H14A C14 H14C 109.5 . . ?
H14B C14 H14C 109.5 . . ?
C16 C15 C20 117.4(4) . . ?
C16 C15 B1 114.0(4) . . ?
C20 C15 B1 127.7(4) . . ?
C17 C16 C15 122.6(4) . . ?
C17 C16 H16A 118.7 . . ?
C15 C16 H16A 118.7 . . ?
C18 C17 C16 119.5(4) . . ?
C18 C17 H17A 120.3 . . ?
C16 C17 H17A 120.3 . . ?
C17 C18 C19 119.3(4) . . ?
C17 C18 H18A 120.4 . . ?
C19 C18 H18A 120.4 . . ?
C18 C19 C20 122.1(4) . . ?
C18 C19 H19A 118.9 . . ?
C20 C19 H19A 118.9 . . ?
C19 C20 C15 119.0(4) . . ?
C19 C20 C21 118.1(4) . . ?
C15 C20 C21 122.9(3) . . ?
C20 C21 H21A 109.5 . . ?
C20 C21 H21B 109.5 . . ?
H21A C21 H21B 109.5 . . ?
C20 C21 H21C 109.5 . . ?
H21A C21 H21C 109.5 . . ?
H21B C21 H21C 109.5 . . ?
C27 C22 C23 115.1(4) . . ?
C27 C22 B1 122.1(4) . . ?
C23 C22 B1 122.2(4) . . ?
C24 C23 C22 126.3(5) . . ?
C24 C23 H23A 116.9 . . ?
C22 C23 H23A 116.9 . . ?
C23 C24 C25 115.9(5) . . ?
C23 C24 H24A 122.1 . . ?
C25 C24 H24A 122.1 . . ?
C26 C25 C24 121.9(5) . . ?
C26 C25 H25A 119.0 . . ?
C24 C25 H25A 119.0 . . ?
C25 C26 C27 120.1(5) . . ?
C25 C26 H26A 120.0 . . ?
C27 C26 H26A 120.0 . . ?
C22 C27 C26 120.7(5) . . ?
C22 C27 C28 123.4(5) . . ?
C26 C27 C28 115.9(4) . . ?
C27 C28 H28A 109.5 . . ?
C27 C28 H28B 109.5 . . ?
H28A C28 H28B 109.5 . . ?
C27 C28 H28C 109.5 . . ?
H28A C28 H28C 109.5 . . ?
H28B C28 H28C 109.5 . . ?
N1 C1 N1 103.8(4) . 2_656 ?
N1 C1 Ag1 128.08(19) . . ?
N1 C1 Ag1 128.08(19) 2_656 . ?

loop_
_geom_bond_atom_site_label_1
_geom_bond_atom_site_label_2
_geom_bond_distance
_geom_bond_site_symmetry_2
_geom_bond_publ_flag
Ag1 C1 2.127(5) . ?
Ag1 B1 2.328(5) 2_656 ?
Ag1 B1 2.328(5) . ?
B1 C22 1.637(7) . ?
B1 C15 1.641(7) . ?
B1 B1 1.761(10) 2_656 ?
B1 H1A 1.31(5) . ?
N1 C1 1.355(4) . ?
N1 C2 1.382(4) . ?
N1 C3 1.446(4) . ?
C2 C2 1.331(7) 2_656 ?
C2 H2A 0.9500 . ?
C3 C8 1.395(5) . ?
C3 C4 1.399(5) . ?
C4 C5 1.399(5) . ?
C4 C9 1.513(6) . ?
C5 C6 1.365(7) . ?
C5 H5A 0.9500 . ?
C6 C7 1.381(7) . ?
C6 H6A 0.9500 . ?
C7 C8 1.395(5) . ?
C7 H7A 0.9500 . ?
C8 C12 1.521(6) . ?
C9 C11 1.524(7) . ?
C9 C10 1.525(6) . ?
C9 H9A 1.0000 . ?
C10 H10A 0.9800 . ?
C10 H10B 0.9800 . ?
C10 H10C 0.9800 . ?
C11 H11A 0.9800 . ?
C11 H11B 0.9800 . ?
C11 H11C 0.9800 . ?
C12 C14 1.519(6) . ?
C12 C13 1.523(6) . ?
C12 H12A 1.0000 . ?
C13 H13A 0.9800 . ?
C13 H13B 0.9800 . ?
C13 H13C 0.9800 . ?
C14 H14A 0.9800 . ?
C14 H14B 0.9800 . ?
C14 H14C 0.9800 . ?
C15 C16 1.395(5) . ?
C15 C20 1.409(5) . ?
C16 C17 1.377(5) . ?
C16 H16A 0.9500 . ?
C17 C18 1.372(5) . ?
C17 H17A 0.9500 . ?
C18 C19 1.380(5) . ?
C18 H18A 0.9500 . ?
C19 C20 1.386(5) . ?
C19 H19A 0.9500 . ?
C20 C21 1.503(6) . ?
C21 H21A 0.9800 . ?
C21 H21B 0.9800 . ?
C21 H21C 0.9800 . ?
C22 C27 1.398(5) . ?
C22 C23 1.397(6) . ?
C23 C24 1.377(6) . ?
C23 H23A 0.9500 . ?
C24 C25 1.383(6) . ?
C24 H24A 0.9500 . ?
C25 C26 1.372(6) . ?
C25 H25A 0.9500 . ?
C26 C27 1.409(6) . ?
C26 H26A 0.9500 . ?
C27 C28 1.485(8) . ?
C28 H28A 0.9800 . ?
C28 H28B 0.9800 . ?
C28 H28C 0.9800 . ?
